data_8101346
loop_
_publ_author_name
'Kakou-Yao, R.'
'Uncuta, C.'
'Aycard, J.P.'

_publ_section_title
;
Crystal structure of N-(4-methyl-6-phenyl-2H-pyran-2-ylidene)-N-methyl 
benzenaminium iodide, C~19~H~18~INO
;
_journal_issue 4
_journal_name_full 'Zeitschrift f\"ur Kristallographie - New Crystal Structures'
_journal_page_first 563
_journal_page_last 564
_journal_volume 215
_journal_year 2000
_chemical_formula_sum 'C19 H18 I N O'
_chemical_formula_weight 403.26
_space_group_IT_number 61
_symmetry_cell_setting orthorhombic
_symmetry_space_group_name_Hall '-P 2ac 2ab'
_symmetry_space_group_name_H-M 'P b c a'
_cell_angle_alpha 90.00(1)
_cell_angle_beta 90.00(1)
_cell_angle_gamma 90.00(1)
_cell_formula_units_Z 8
_cell_length_a 8.6733(1)
_cell_length_b 16.9360(1)
_cell_length_c 23.7983(1)
_cell_measurement_temperature 293
_cell_volume 3495.76(8)
_exptl_crystal_density_diffrn 1.532
_cod_depositor_comments
;
The following automatic conversions were performed:
'_symmetry_cell_setting' value 'Orthorhombic' changed to 'orthorhombic'
according to '/home/saulius/struct/CIF-dictionaries/cif_core.dic'
dictionary named 'cif_core.dic' version 2.4.1 from 2010-06-29.

Automatic conversion script
Id: cif_fix_enum 1527 2010-12-29 10:47:43Z saulius 
;
_cod_database_code 8101346

loop_
_symmetry_equiv_pos_as_xyz
+X,+Y,+Z
-X,-Y,-Z
-X+1/2,-Y,+Z+1/2
+X+1/2,+Y,-Z+1/2
+X+1/2,-Y+1/2,-Z
-X+1/2,+Y+1/2,+Z
-X,+Y+1/2,-Z+1/2
+X,-Y+1/2,+Z+1/2

loop_
_atom_site_aniso_label
_atom_site_aniso_U_11
_atom_site_aniso_U_22
_atom_site_aniso_U_33
_atom_site_aniso_U_12
_atom_site_aniso_U_13
_atom_site_aniso_U_23
I1 0.0628(2) 0.0557(2) 0.0803(2) -.0010(1) -.0012(1) 0.0091(1)
O2 0.031(1) 0.038(1) 0.041(1) -.0058(8) 0.0001(8) 0.0003(9)
N3 0.036(1) 0.045(1) 0.045(1) -.010(1) 0.000(1) -.001(1)
C4 0.040(2) 0.048(2) 0.041(2) -.005(1) 0.003(1) 0.001(1)
C5 0.033(2) 0.039(2) 0.048(2) -.004(1) 0.010(1) -.004(1)
C6 0.032(2) 0.042(2) 0.041(2) 0.001(1) 0.006(1) -.003(1)
C7 0.043(2) 0.045(2) 0.044(2) -.016(1) 0.000(1) -.004(1)
C8 0.037(2) 0.054(2) 0.048(2) -.011(1) 0.001(2) -.009(1)
C9 0.038(2) 0.058(2) 0.066(2) 0.003(2) 0.006(2) 0.016(2)
C10 0.035(2) 0.053(2) 0.068(2) -.005(2) -.004(2) 0.002(2)
C11 0.041(2) 0.036(2) 0.048(2) 0.004(1) 0.013(1) -.001(1)
C12 0.041(2) 0.056(2) 0.039(2) -.003(1) 0.004(1) -.006(1)
C13 0.069(3) 0.044(2) 0.075(3) -.012(2) -.012(2) 0.007(2)
C14 0.049(2) 0.088(3) 0.065(2) 0.012(2) 0.003(2) 0.021(2)
C15 0.067(3) 0.052(2) 0.080(3) 0.018(2) 0.031(2) 0.022(2)
C16 0.057(2) 0.088(3) 0.047(2) -.019(2) -.006(2) -.003(2)
C17 0.060(2) 0.047(2) 0.060(2) -.012(2) 0.009(2) -.010(2)
C18 0.052(2) 0.051(2) 0.058(2) -.004(2) 0.013(2) -.004(2)
C19 0.069(3) 0.068(3) 0.071(3) -.020(2) 0.027(2) 0.001(2)
C20 0.048(2) 0.060(2) 0.051(2) -.021(2) -.009(2) 0.002(2)
C21 0.074(3) 0.046(2) 0.072(3) -.013(2) 0.029(2) -.001(2)
C22 0.094(3) 0.057(2) 0.063(2) -.032(2) 0.006(2) 0.008(2)

loop_
_atom_site_label
_atom_site_fract_x
_atom_site_fract_y
_atom_site_fract_z
_atom_site_U_iso_or_equiv
_atom_site_occupancy
_atom_site_thermal_displace_type
I1 0.53328(3) -0.08626(2) 0.86943(1) 0.0663(1) 1.00 Uani
O2 0.1779(2) 0.0148(1) 0.92584(8) 0.037(1) 1.00 Uani
N3 0.3239(3) 0.1160(2) 0.8999(1) 0.042(1) 1.00 Uani
C4 0.1189(4) 0.0712(2) 0.8370(1) 0.043(2) 1.00 Uani
C5 0.0640(3) -0.0412(2) 0.9186(1) 0.040(1) 1.00 Uani
C6 0.2089(3) 0.0677(2) 0.8862(1) 0.038(1) 1.00 Uani
C7 0.3798(4) 0.1729(2) 0.8600(1) 0.044(2) 1.00 Uani
C8 -0.0223(4) -0.0399(2) 0.8721(1) 0.046(2) 1.00 Uani
C9 0.1594(4) -0.0892(2) 1.0109(2) 0.054(2) 1.00 Uani
C10 0.3013(4) 0.2418(2) 0.8496(2) 0.052(2) 1.00 Uani
C11 0.0582(3) -0.0961(2) 0.9661(1) 0.042(1) 1.00 Uani
C12 0.0029(3) 0.0172(2) 0.8302(1) 0.046(2) 1.00 Uani
C13 0.3604(5) 0.2958(2) 0.8116(2) 0.062(2) 1.00 Uani
C14 0.1545(4) -0.1417(3) 1.0546(2) 0.067(2) 1.00 Uani
C15 0.0465(5) -0.2036(2) 1.0545(2) 0.066(2) 1.00 Uani
C16 -0.0983(4) 0.0196(3) 0.7797(2) 0.064(2) 1.00 Uani
C17 -0.0509(4) -0.1568(2) 0.9669(2) 0.056(2) 1.00 Uani
C18 0.5202(4) 0.1562(2) 0.8338(2) 0.054(2) 1.00 Uani
C19 0.5806(5) 0.2127(3) 0.7971(2) 0.069(2) 1.00 Uani
C20 0.4091(4) 0.1029(2) 0.9520(2) 0.053(2) 1.00 Uani
C21 -0.0540(5) -0.2083(2) 1.0111(2) 0.064(2) 1.00 Uani
C22 0.4985(5) 0.2807(2) 0.7845(2) 0.071(2) 1.00 Uani
H4 0.13754 0.11010 0.80851 0.05000 1.00 Uiso
H8 -0.10319 -0.07805 0.86743 0.05000 1.00 Uiso
H9 0.23552 -0.04798 1.01027 0.05000 1.00 Uiso
H10 0.20705 0.25294 0.86917 0.05000 1.00 Uiso
H13 0.30425 0.34319 0.80334 0.05000 1.00 Uiso
H14 0.22224 -0.13514 1.08616 0.05000 1.00 Uiso
H15 0.04689 -0.24206 1.08408 0.05000 1.00 Uiso
H16A -0.06639 0.06165 0.75523 0.05000 1.00 Uiso
H16B -0.20309 0.02825 0.79113 0.05000 1.00 Uiso
H16C -0.09069 -0.02985 0.76023 0.05000 1.00 Uiso
H17 -0.12252 -0.16313 0.93655 0.05000 1.00 Uiso
H18 0.57566 0.10833 0.84119 0.05000 1.00 Uiso
H19 0.67857 0.20320 0.77961 0.05000 1.00 Uiso
H20A 0.35797 0.06377 0.97449 0.05000 1.00 Uiso
H20B 0.41387 0.15177 0.97239 0.05000 1.00 Uiso
H20C 0.51167 0.08537 0.94339 0.05000 1.00 Uiso
H21 -0.13064 -0.24919 1.01264 0.05000 1.00 Uiso
H22 0.53879 0.31777 0.75782 0.05000 1.00 Uiso

loop_
_geom_bond_atom_site_label_1
_geom_bond_atom_site_label_2
_geom_bond_distance
_geom_bond_site_symmetry_1
_geom_bond_site_symmetry_2
_geom_bond_publ_flag
O2 C5 1.380(4) . . ?
O2 C6 1.329(4) . . ?
N3 C6 1.329(4) . . ?
N3 C7 1.438(5) . . ?
N3 C20 1.460(5) . . ?
C4 C6 1.409(5) . . ?
C4 C12 1.370(5) . . ?
C5 C8 1.335(5) . . ?
C5 C11 1.465(5) . . ?
C7 C10 1.374(5) . . ?
C7 C18 1.396(5) . . ?
C8 C12 1.408(5) . . ?
C9 C11 1.385(5) . . ?
C9 C14 1.369(6) . . ?
C10 C13 1.383(6) . . ?
C11 C17 1.399(5) . . ?
C12 C16 1.487(5) . . ?
C13 C22 1.384(7) . . ?
C14 C15 1.405(6) . . ?
C15 C21 1.353(7) . . ?
C17 C21 1.366(6) . . ?
C18 C19 1.397(6) . . ?
C19 C22 1.386(6) . . ?

loop_
_cod_related_entry_id
_cod_related_entry_database
_cod_related_entry_code
1 ChemSpider 21183561
